data_4028345
loop_
_publ_author_name
'Amandine Altmayer-Henzien'
'Val\'erie Declerck'
'Denis Merlet'
'Jean-Pierre Baltaze'
'Jonathan Farjon'
'R\'egis Guillot'
'David J. Aitken'

_publ_contact_author_address
;Institut de Chimie Mol\'eculaire et des Mat\'eriaux d'Orsay
UMR CNRS 8182
B\^at. 420 
Universit\'e Paris 11
91405 ORSAY Cedex,
France.
;
_publ_contact_author_email david.aitken@u-psud.fr
_publ_contact_author_name 'David J. AITKEN'
_publ_section_title
;
 Solution State Conformational Preferences of Dipeptides Derived from
 N-Aminoazetidinecarboxylic Acid: An Assessment of the Hydrazino Turn
;
_journal_name_full 'Journal of Organic Chemistry'
_journal_page_first 6031
_journal_page_last 6039
_journal_paper_doi 10.1021/jo400736t
_journal_volume 78
_journal_year 2013
_chemical_formula_moiety 'C13 H23 N3 O3'
_chemical_formula_sum 'C13 H23 N3 O3'
_chemical_formula_weight 269.34
_space_group_IT_number 14
_symmetry_cell_setting monoclinic
_symmetry_Int_Tables_number 14
_symmetry_space_group_name_Hall '-P 2ybc'
_symmetry_space_group_name_H-M 'P 1 21/c 1'
_atom_sites_solution_hydrogens geom
_atom_sites_solution_primary direct
_atom_sites_solution_secondary difmap
_audit_creation_method SHELXL-97
_cell_angle_alpha 90.00
_cell_angle_beta 103.3150(10)
_cell_angle_gamma 90.00
_cell_formula_units_Z 4
_cell_length_a 5.6775(2)
_cell_length_b 25.0538(8)
_cell_length_c 10.3034(3)
_cell_measurement_reflns_used 8458
_cell_measurement_temperature 100(1)
_cell_measurement_theta_max 33.57
_cell_measurement_theta_min 2.19
_cell_volume 1426.19(8)
_computing_cell_refinement 'Bruker SMART'
_computing_data_collection 'Bruker SMART'
_computing_data_reduction 'Bruker SAINT'
_computing_structure_refinement 'SHELXL-97 (Sheldrick, 1997)'
_computing_structure_solution 'SHELXS-97 (Sheldrick, 1990)'
_diffrn_ambient_temperature 100(1)
_diffrn_measured_fraction_theta_full 0.999
_diffrn_measured_fraction_theta_max 0.995
_diffrn_measurement_device_type 'CCD area detector'
_diffrn_measurement_method 'phi and omega scans'
_diffrn_radiation_monochromator graphite
_diffrn_radiation_probe x-ray
_diffrn_radiation_type MoK\a
_diffrn_radiation_wavelength 0.71073
_diffrn_reflns_av_R_equivalents 0.0477
_diffrn_reflns_av_sigmaI/netI 0.0359
_diffrn_reflns_limit_h_max 6
_diffrn_reflns_limit_h_min -9
_diffrn_reflns_limit_k_max 39
_diffrn_reflns_limit_k_min -39
_diffrn_reflns_limit_l_max 16
_diffrn_reflns_limit_l_min -16
_diffrn_reflns_number 40293
_diffrn_reflns_theta_full 25.00
_diffrn_reflns_theta_max 34.53
_diffrn_reflns_theta_min 1.63
_diffrn_source 'fine-focus sealed tube'
_diffrn_source_type 'kappa X8 APEX II Bruker ICMMO'
_exptl_absorpt_coefficient_mu 0.090
_exptl_absorpt_correction_T_max 0.9982
_exptl_absorpt_correction_T_min 0.9796
_exptl_absorpt_correction_type psi-scan
_exptl_absorpt_process_details SADABS
_exptl_crystal_colour colorless
_exptl_crystal_density_diffrn 1.254
_exptl_crystal_description needle
_exptl_crystal_F_000 584
_exptl_crystal_size_max 0.23
_exptl_crystal_size_mid 0.04
_exptl_crystal_size_min 0.02
_refine_diff_density_max 0.446
_refine_diff_density_min -0.263
_refine_diff_density_rms 0.055
_refine_ls_extinction_method none
_refine_ls_goodness_of_fit_ref 1.037
_refine_ls_hydrogen_treatment constr
_refine_ls_matrix_type full
_refine_ls_number_parameters 175
_refine_ls_number_reflns 6022
_refine_ls_number_restraints 0
_refine_ls_restrained_S_all 1.037
_refine_ls_R_factor_all 0.0695
_refine_ls_R_factor_gt 0.0432
_refine_ls_shift/su_max 0.001
_refine_ls_shift/su_mean 0.000
_refine_ls_structure_factor_coef Fsqd
_refine_ls_weighting_details 'calc w=1/[\s^2^(Fo^2^)+(0.0529P)^2^+0.3952P] where P=(Fo^2^+2Fc^2^)/3'
_refine_ls_weighting_scheme calc
_refine_ls_wR_factor_gt 0.1042
_refine_ls_wR_factor_ref 0.1169
_reflns_number_gt 4429
_reflns_number_total 6022
_reflns_threshold_expression >2sigma(I)
_cod_data_source_file jo400736t_si_002.cif
_cod_data_source_block 933GuillotICMMO
_cod_original_sg_symbol_H-M 'P 21/c'
_cod_database_code 4028345

loop_
_symmetry_equiv_pos_as_xyz
'x, y, z'
'-x, y+1/2, -z+1/2'
'-x, -y, -z'
'x, -y-1/2, z-1/2'

loop_
_atom_site_label
_atom_site_type_symbol
_atom_site_fract_x
_atom_site_fract_y
_atom_site_fract_z
_atom_site_U_iso_or_equiv
_atom_site_adp_type
_atom_site_occupancy
_atom_site_symmetry_multiplicity
_atom_site_calc_flag
_atom_site_refinement_flags
C1 C 0.4647(2) 0.36393(5) 1.07637(11) 0.0276(2) Uani 1 1 d .
H1A H 0.3513 0.3471 1.1194 0.041 Uiso 1 1 calc R
H1B H 0.5578 0.3898 1.1355 0.041 Uiso 1 1 calc R
H1C H 0.5711 0.3375 1.0540 0.041 Uiso 1 1 calc R
C2 C 0.1763(2) 0.43692(4) 0.98437(10) 0.02027(19) Uani 1 1 d .
H2A H 0.0806 0.4521 0.9038 0.030 Uiso 1 1 calc R
H2B H 0.2806 0.4638 1.0333 0.030 Uiso 1 1 calc R
H2C H 0.0716 0.4235 1.0379 0.030 Uiso 1 1 calc R
C3 C 0.5001(2) 0.41025(5) 0.86616(13) 0.0280(2) Uani 1 1 d .
H3A H 0.5805 0.3800 0.8389 0.042 Uiso 1 1 calc R
H3B H 0.6182 0.4340 0.9178 0.042 Uiso 1 1 calc R
H3C H 0.4104 0.4286 0.7887 0.042 Uiso 1 1 calc R
C4 C 0.32844(18) 0.39158(4) 0.94990(9) 0.01630(17) Uani 1 1 d .
C5 C 0.02128(17) 0.35887(3) 0.76094(8) 0.01240(15) Uani 1 1 d .
C6 C -0.51063(18) 0.29093(4) 0.58113(10) 0.01787(18) Uani 1 1 d .
H6A H -0.6403 0.3153 0.5874 0.021 Uiso 1 1 calc R
H6B H -0.5071 0.2604 0.6396 0.021 Uiso 1 1 calc R
C7 C -0.50295(18) 0.27604(4) 0.43671(9) 0.01729(17) Uani 1 1 d .
H7A H -0.5883 0.3008 0.3697 0.021 Uiso 1 1 calc R
H7B H -0.5473 0.2394 0.4127 0.021 Uiso 1 1 calc R
C8 C -0.22641(17) 0.28590(3) 0.48037(9) 0.01285(15) Uani 1 1 d .
H8 H -0.1382 0.2529 0.5105 0.015 Uiso 1 1 calc R
C9 C -0.10924(16) 0.31672(3) 0.38593(8) 0.01221(15) Uani 1 1 d .
C10 C 0.06716(18) 0.40337(3) 0.34913(9) 0.01452(16) Uani 1 1 d .
H10 H 0.0890 0.3866 0.2668 0.017 Uiso 1 1 calc R
C11 C 0.30829(19) 0.42750(4) 0.42748(11) 0.0215(2) Uani 1 1 d .
H11A H 0.3212 0.4300 0.5228 0.026 Uiso 1 1 calc R
H11B H 0.4508 0.4108 0.4084 0.026 Uiso 1 1 calc R
C12 C 0.2350(2) 0.48024(4) 0.35165(10) 0.01956(19) Uani 1 1 d .
H12A H 0.3004 0.4845 0.2732 0.023 Uiso 1 1 calc R
H12B H 0.2643 0.5118 0.4078 0.023 Uiso 1 1 calc R
C13 C -0.0299(2) 0.46062(4) 0.32096(11) 0.02004(19) Uani 1 1 d .
H13A H -0.1217 0.4734 0.3833 0.024 Uiso 1 1 calc R
H13B H -0.1172 0.4665 0.2295 0.024 Uiso 1 1 calc R
N1 N -0.10634(15) 0.31413(3) 0.71615(7) 0.01428(15) Uani 1 1 d .
H1 H -0.0854 0.2850 0.7616 0.017 Uiso 1 1 calc R
N2 N -0.27258(14) 0.31712(3) 0.59365(7) 0.01290(14) Uani 1 1 d .
N3 N -0.05966(15) 0.36775(3) 0.41931(8) 0.01315(14) Uani 1 1 d .
H3 H -0.1065 0.3801 0.4871 0.016 Uiso 1 1 calc R
O1 O 0.16961(13) 0.34887(3) 0.88075(7) 0.01601(14) Uani 1 1 d .
O2 O 0.00299(13) 0.40118(3) 0.70173(7) 0.01607(14) Uani 1 1 d .
O3 O -0.06728(13) 0.29491(3) 0.28571(7) 0.01636(14) Uani 1 1 d .

loop_
_atom_site_aniso_label
_atom_site_aniso_U_11
_atom_site_aniso_U_22
_atom_site_aniso_U_33
_atom_site_aniso_U_23
_atom_site_aniso_U_13
_atom_site_aniso_U_12
C1 0.0294(6) 0.0219(5) 0.0233(5) -0.0040(4) -0.0105(4) 0.0040(4)
C2 0.0255(5) 0.0183(4) 0.0160(4) -0.0039(3) 0.0027(4) 0.0029(4)
C3 0.0192(5) 0.0336(6) 0.0325(6) -0.0092(5) 0.0089(4) -0.0079(4)
C4 0.0157(4) 0.0150(4) 0.0161(4) -0.0041(3) -0.0007(3) -0.0012(3)
C5 0.0131(4) 0.0125(3) 0.0115(3) -0.0010(3) 0.0027(3) 0.0008(3)
C6 0.0144(4) 0.0208(4) 0.0177(4) 0.0013(3) 0.0025(3) -0.0031(3)
C7 0.0155(4) 0.0185(4) 0.0160(4) 0.0012(3) 0.0000(3) -0.0044(3)
C8 0.0146(4) 0.0099(3) 0.0130(3) 0.0003(3) 0.0010(3) -0.0012(3)
C9 0.0119(4) 0.0105(3) 0.0127(3) -0.0004(3) -0.0002(3) 0.0005(3)
C10 0.0189(4) 0.0115(3) 0.0143(4) -0.0003(3) 0.0060(3) -0.0020(3)
C11 0.0172(5) 0.0167(4) 0.0294(5) 0.0040(4) 0.0031(4) -0.0030(3)
C12 0.0251(5) 0.0145(4) 0.0197(4) 0.0005(3) 0.0063(4) -0.0051(3)
C13 0.0221(5) 0.0138(4) 0.0226(4) 0.0046(3) 0.0020(4) -0.0005(3)
N1 0.0177(4) 0.0106(3) 0.0122(3) 0.0022(2) -0.0016(3) -0.0014(3)
N2 0.0130(3) 0.0136(3) 0.0110(3) 0.0005(2) 0.0005(2) -0.0006(3)
N3 0.0172(4) 0.0104(3) 0.0127(3) -0.0008(2) 0.0051(3) -0.0012(3)
O1 0.0186(3) 0.0129(3) 0.0136(3) 0.0002(2) -0.0022(2) -0.0013(2)
O2 0.0221(3) 0.0109(3) 0.0142(3) 0.0012(2) 0.0023(2) -0.0012(2)
O3 0.0201(3) 0.0134(3) 0.0155(3) -0.0034(2) 0.0040(2) -0.0008(2)

loop_
_atom_type_symbol
_atom_type_description
_atom_type_scat_dispersion_real
_atom_type_scat_dispersion_imag
_atom_type_scat_source
C C 0.0033 0.0016 'International Tables Vol C Tables 4.2.6.8 and 6.1.1.4'
H H 0.0000 0.0000 'International Tables Vol C Tables 4.2.6.8 and 6.1.1.4'
N N 0.0061 0.0033 'International Tables Vol C Tables 4.2.6.8 and 6.1.1.4'
O O 0.0106 0.0060 'International Tables Vol C Tables 4.2.6.8 and 6.1.1.4'

loop_
_geom_angle_atom_site_label_1
_geom_angle_atom_site_label_2
_geom_angle_atom_site_label_3
_geom_angle
C4 C1 H1A 109.5
C4 C1 H1B 109.5
H1A C1 H1B 109.5
C4 C1 H1C 109.5
H1A C1 H1C 109.5
H1B C1 H1C 109.5
C4 C2 H2A 109.5
C4 C2 H2B 109.5
H2A C2 H2B 109.5
C4 C2 H2C 109.5
H2A C2 H2C 109.5
H2B C2 H2C 109.5
C4 C3 H3A 109.5
C4 C3 H3B 109.5
H3A C3 H3B 109.5
C4 C3 H3C 109.5
H3A C3 H3C 109.5
H3B C3 H3C 109.5
O1 C4 C3 110.55(8)
O1 C4 C2 109.81(8)
C3 C4 C2 112.15(9)
O1 C4 C1 102.58(8)
C3 C4 C1 111.17(10)
C2 C4 C1 110.18(8)
O2 C5 O1 125.80(8)
O2 C5 N1 124.94(8)
O1 C5 N1 109.27(7)
N2 C6 C7 87.89(7)
N2 C6 H6A 114.0
C7 C6 H6A 114.0
N2 C6 H6B 114.0
C7 C6 H6B 114.0
H6A C6 H6B 111.2
C6 C7 C8 86.18(7)
C6 C7 H7A 114.3
C8 C7 H7A 114.3
C6 C7 H7B 114.3
C8 C7 H7B 114.3
H7A C7 H7B 111.4
N2 C8 C9 114.99(7)
N2 C8 C7 87.79(7)
C9 C8 C7 117.46(7)
N2 C8 H8 111.5
C9 C8 H8 111.5
C7 C8 H8 111.5
O3 C9 N3 124.52(9)
O3 C9 C8 120.59(8)
N3 C9 C8 114.89(8)
N3 C10 C13 118.22(8)
N3 C10 C11 117.74(8)
C13 C10 C11 88.26(7)
N3 C10 H10 110.3
C13 C10 H10 110.3
C11 C10 H10 110.3
C12 C11 C10 88.12(7)
C12 C11 H11A 114.0
C10 C11 H11A 114.0
C12 C11 H11B 114.0
C10 C11 H11B 114.0
H11A C11 H11B 111.2
C11 C12 C13 88.13(7)
C11 C12 H12A 114.0
C13 C12 H12A 114.0
C11 C12 H12B 114.0
C13 C12 H12B 114.0
H12A C12 H12B 111.2
C10 C13 C12 88.20(7)
C10 C13 H13A 114.0
C12 C13 H13A 114.0
C10 C13 H13B 114.0
C12 C13 H13B 114.0
H13A C13 H13B 111.2
C5 N1 N2 117.45(7)
C5 N1 H1 121.3
N2 N1 H1 121.3
N1 N2 C8 118.73(7)
N1 N2 C6 117.99(7)
C8 N2 C6 91.20(7)
C9 N3 C10 124.26(8)
C9 N3 H3 117.9
C10 N3 H3 117.9
C5 O1 C4 119.46(7)

loop_
_geom_bond_atom_site_label_1
_geom_bond_atom_site_label_2
_geom_bond_distance
C1 C4 1.5205(14)
C1 H1A 0.9600
C1 H1B 0.9600
C1 H1C 0.9600
C2 C4 1.5178(14)
C2 H2A 0.9600
C2 H2B 0.9600
C2 H2C 0.9600
C3 C4 1.5169(16)
C3 H3A 0.9600
C3 H3B 0.9600
C3 H3C 0.9600
C4 O1 1.4729(11)
C5 O2 1.2154(11)
C5 O1 1.3479(11)
C5 N1 1.3567(11)
C6 N2 1.4811(13)
C6 C7 1.5443(14)
C6 H6A 0.9700
C6 H6B 0.9700
C7 C8 1.5502(13)
C7 H7A 0.9700
C7 H7B 0.9700
C8 N2 1.4777(12)
C8 C9 1.5113(13)
C8 H8 0.9800
C9 O3 1.2389(11)
C9 N3 1.3370(11)
C10 N3 1.4413(12)
C10 C13 1.5399(13)
C10 C11 1.5434(14)
C10 H10 0.9800
C11 C12 1.5428(14)
C11 H11A 0.9700
C11 H11B 0.9700
C12 C13 1.5441(15)
C12 H12A 0.9700
C12 H12B 0.9700
C13 H13A 0.9700
C13 H13B 0.9700
N1 N2 1.3932(11)
N1 H1 0.8600
N3 H3 0.8600

loop_
_geom_torsion_atom_site_label_1
_geom_torsion_atom_site_label_2
_geom_torsion_atom_site_label_3
_geom_torsion_atom_site_label_4
_geom_torsion
N2 C6 C7 C8 19.27(6)
C6 C7 C8 N2 -19.32(6)
C6 C7 C8 C9 -136.48(8)
N2 C8 C9 O3 -178.31(8)
C7 C8 C9 O3 -77.10(11)
N2 C8 C9 N3 1.14(11)
C7 C8 C9 N3 102.35(9)
N3 C10 C11 C12 -141.47(8)
C13 C10 C11 C12 -20.24(8)
C10 C11 C12 C13 20.18(8)
N3 C10 C13 C12 141.03(8)
C11 C10 C13 C12 20.22(8)
C11 C12 C13 C10 -20.23(8)
O2 C5 N1 N2 -0.68(14)
O1 C5 N1 N2 179.15(8)
C5 N1 N2 C8 113.19(9)
C5 N1 N2 C6 -138.24(9)
C9 C8 N2 N1 -97.30(9)
C7 C8 N2 N1 143.28(8)
C9 C8 N2 C6 139.56(8)
C7 C8 N2 C6 20.13(7)
C7 C6 N2 N1 -143.97(8)
C7 C6 N2 C8 -20.21(7)
O3 C9 N3 C10 -5.19(14)
C8 C9 N3 C10 175.38(8)
C13 C10 N3 C9 136.81(9)
C11 C10 N3 C9 -119.11(10)
O2 C5 O1 C4 -0.40(14)
N1 C5 O1 C4 179.77(8)
C3 C4 O1 C5 -60.37(11)
C2 C4 O1 C5 63.89(11)
C1 C4 O1 C5 -178.98(9)
